data_9010794
loop_
_publ_author_name
'Knight, K. S.'
'Henderson, C. M. B.'

_publ_section_title
;
 Structural basis for the anomalous low-temperature thermal expansion
 behavior of the gillespite-structured phase Ba0.5Sr0.5CuSi4O10
 Sample: T = 25 K
;
_journal_name_full 'European Journal of Mineralogy'
_journal_page_first 189
_journal_page_last 200
_journal_paper_doi 10.1127/0935-1221/2007/0019-1711
_journal_volume 19
_journal_year 2007
_chemical_formula_sum 'Ba0.5 Cu O12 Si4 Sr0.5'
_chemical_name_mineral Wesselsite
_space_group_IT_number 130
_symmetry_space_group_name_Hall '-P 4a 2ac'
_symmetry_space_group_name_H-M 'P 4/n c c :2'
_cell_angle_alpha 90
_cell_angle_beta 90
_cell_angle_gamma 90
_cell_length_a 7.39640
_cell_length_b 7.39640
_cell_length_c 15.8466
_cell_formula_units_Z 4
_cell_volume 866.916
_diffrn_ambient_temperature 25
_exptl_crystal_density_diffrn 3.680
_cod_original_sg_symbol_H-M 'P 4/n c c'
_cod_original_formula_sum '(Ba.5 Sr.5) Cu Si4 O12'
_cod_database_code 9010794

loop_
_symmetry_equiv_pos_as_xyz
x,y,z
1/2-y,1/2-x,1/2+z
1/2+y,1/2+x,1/2-z
1/2+y,-x,-z
1/2-y,x,z
x,1/2-y,1/2+z
-x,1/2+y,1/2-z
1/2+x,1/2+y,-z
1/2-x,1/2-y,z
y,x,1/2+z
-y,-x,1/2-z
-y,1/2+x,-z
y,1/2-x,z
1/2-x,y,1/2+z
1/2+x,-y,1/2-z
-x,-y,-z

loop_
_atom_site_label
_atom_site_fract_x
_atom_site_fract_y
_atom_site_fract_z
_atom_site_occupancy
_atom_site_U_iso_or_equiv
Ba 0.25000 0.75000 0.00000 0.50000 0.02510
Sr 0.25000 0.75000 0.00000 0.50000 0.02510
Cu 0.25000 0.25000 0.09136 1.00000 0.04690
Si 0.51220 0.93340 0.15173 1.00000 0.02540
O1 0.45450 0.98400 0.24590 1.00000 0.05540
O2 0.71770 -0.00020 0.13312 1.00000 0.05410
O3 0.37360 0.02340 0.08812 1.00000 0.06640

_cod_duplicate_entry 9010786
